data_7208326
loop_
_publ_author_name
'Vander Hoogerstraete, Tom'
'Brooks, Neil R.'
'Norberg, Bernadette'
'Wouters, Johan'
'Van Hecke, Kristof'
'Van Meervelt, Luc'
'Binnemans, Koen'

_publ_section_title
;
 Crystal structures of low-melting ionic transition-metal complexes with
 N-alkylimidazole ligands
;
_journal_issue 15
_journal_name_full CrystEngComm
_journal_page_first 4902
_journal_paper_doi 10.1039/c2ce25470k
_journal_volume 14
_journal_year 2012
_chemical_formula_moiety 'C32 H48 Cu F12 N10 O8 S4'
_chemical_formula_sum 'C32 H48 Cu F12 N10 O8 S4'
_chemical_formula_weight 1120.64
_chemical_melting_point 319
_chemical_name_common
;
tetrakis(N-methylimidazole)copper(II) bistriflimide
;
_chemical_name_systematic
;
tetrakis(N-methylimidazole)copper(II) bis(trifluoromethyl)sulfonylimide
;
_space_group_IT_number 14
_space_group_name_Hall '-P 2yn'
_symmetry_cell_setting monoclinic
_symmetry_space_group_name_Hall '-P 2yn'
_symmetry_space_group_name_H-M 'P 1 21/n 1'
_atom_sites_solution_hydrogens geom
_atom_sites_solution_primary direct
_atom_sites_solution_secondary difmap
_audit_creation_method SHELXL-97
_cell_angle_alpha 90.00
_cell_angle_beta 90.651(2)
_cell_angle_gamma 90.00
_cell_formula_units_Z 8
_cell_length_a 16.0369(6)
_cell_length_b 24.0453(9)
_cell_length_c 25.0434(9)
_cell_measurement_reflns_used 9328
_cell_measurement_temperature 100(2)
_cell_measurement_theta_max 71.136
_cell_measurement_theta_min 2.548
_cell_volume 9656.4(6)
_computing_cell_refinement 'Bruker SAINT'
_computing_data_collection 'Bruker SAINT'
_computing_data_reduction 'Bruker SMART'
_computing_publication_material
;
A.L.Spek (2010) PLATON, A Multipurpose Crystallographic Tool,
Utrecht University, Utrecht, The Netherlands.
;
_computing_structure_refinement 'SHELXL-97 (Sheldrick, 2008)'
_computing_structure_solution 'SHELXS-97 (Sheldrick, 2008)'
_diffrn_ambient_temperature 100(2)
_diffrn_measured_fraction_theta_full 0.999
_diffrn_measured_fraction_theta_max 0.999
_diffrn_measurement_device_type 'SMART 6000'
_diffrn_measurement_method '\w scans'
_diffrn_radiation_monochromator 'crossed G\"obel mirrors'
_diffrn_radiation_source 'fine-focus sealed tube'
_diffrn_radiation_type CuK\a
_diffrn_radiation_wavelength 1.54178
_diffrn_reflns_av_R_equivalents 0.0800
_diffrn_reflns_av_sigmaI/netI 0.0553
_diffrn_reflns_limit_h_max 19
_diffrn_reflns_limit_h_min -19
_diffrn_reflns_limit_k_max 28
_diffrn_reflns_limit_k_min -28
_diffrn_reflns_limit_l_max 29
_diffrn_reflns_limit_l_min -29
_diffrn_reflns_number 81446
_diffrn_reflns_theta_full 66.59
_diffrn_reflns_theta_max 66.59
_diffrn_reflns_theta_min 2.55
_exptl_absorpt_coefficient_mu 3.181
_exptl_absorpt_correction_T_max 0.742
_exptl_absorpt_correction_T_min 0.363
_exptl_absorpt_correction_type multi-scan
_exptl_absorpt_process_details SADABS
_exptl_crystal_colour blue
_exptl_crystal_density_diffrn 1.542
_exptl_crystal_density_meas ?
_exptl_crystal_density_method 'not measured'
_exptl_crystal_description block
_exptl_crystal_F_000 4600
_exptl_crystal_size_max 0.40
_exptl_crystal_size_mid 0.20
_exptl_crystal_size_min 0.10
_refine_diff_density_max 0.866
_refine_diff_density_min -0.416
_refine_diff_density_rms 0.077
_refine_ls_extinction_method none
_refine_ls_goodness_of_fit_ref 1.052
_refine_ls_hydrogen_treatment constr
_refine_ls_matrix_type full
_refine_ls_number_parameters 1302
_refine_ls_number_reflns 17049
_refine_ls_number_restraints 310
_refine_ls_restrained_S_all 1.046
_refine_ls_R_factor_all 0.0764
_refine_ls_R_factor_gt 0.0577
_refine_ls_shift/su_max 0.001
_refine_ls_shift/su_mean 0.000
_refine_ls_structure_factor_coef Fsqd
_refine_ls_weighting_details 'calc w=1/[\s^2^(Fo^2^)+(0.0526P)^2^+14.4485P] where P=(Fo^2^+2Fc^2^)/3'
_refine_ls_weighting_scheme calc
_refine_ls_wR_factor_gt 0.1278
_refine_ls_wR_factor_ref 0.1365
_reflns_number_gt 13480
_reflns_number_total 17049
_reflns_threshold_expression >2sigma(I)
_cod_data_source_file c2ce25470k.txt
_cod_data_source_block kb16o
_cod_depositor_comments
;
The following automatic conversions were performed:

'_exptl_crystal_density_meas' value 'not measured' was changed to '?'
- the value is perceived as not measured.

Automatic conversion script
Id: cif_fix_values 3008 2015-01-20 13:52:24Z robertas 
;
_cod_original_sg_symbol_H-M 'P 21/n'
_cod_database_code 7208326

loop_
_symmetry_equiv_pos_as_xyz
'x, y, z'
'-x+1/2, y+1/2, -z+1/2'
'-x, -y, -z'
'x-1/2, -y-1/2, z-1/2'

loop_
_atom_site_label
_atom_site_type_symbol
_atom_site_fract_x
_atom_site_fract_y
_atom_site_fract_z
_atom_site_U_iso_or_equiv
_atom_site_adp_type
_atom_site_occupancy
_atom_site_symmetry_multiplicity
_atom_site_calc_flag
_atom_site_refinement_flags
_atom_site_disorder_assembly
_atom_site_disorder_group
Cu1 Cu 0.51304(3) 0.24123(2) 0.24790(2) 0.02295(12) Uani 1 1 d . . .
Cu2 Cu 0.00114(3) 0.24496(2) 0.24289(2) 0.02630(13) Uani 1 1 d . A .
N1 N 0.59543(19) 0.29238(12) 0.21507(12) 0.0248(6) Uani 1 1 d . . .
C2 C 0.5913(2) 0.34778(15) 0.21439(14) 0.0255(8) Uani 1 1 d . . .
H2 H 0.5489 0.3690 0.2309 0.031 Uiso 1 1 calc R . .
N3 N 0.6552(2) 0.36943(12) 0.18717(12) 0.0259(7) Uani 1 1 d . . .
C4 C 0.7021(2) 0.32557(15) 0.16870(15) 0.0272(8) Uani 1 1 d . . .
H4 H 0.7508 0.3279 0.1476 0.033 Uiso 1 1 calc R . .
C5 C 0.6652(2) 0.27856(15) 0.18635(15) 0.0283(8) Uani 1 1 d . . .
H5 H 0.6844 0.2418 0.1800 0.034 Uiso 1 1 calc R . .
C6 C 0.6656(2) 0.42848(15) 0.17357(16) 0.0301(8) Uani 1 1 d . . .
H6A H 0.7238 0.4399 0.1813 0.036 Uiso 1 1 calc R . .
H6B H 0.6283 0.4513 0.1960 0.036 Uiso 1 1 calc R . .
C7 C 0.6455(2) 0.43893(16) 0.11480(16) 0.0304(8) Uani 1 1 d . . .
H7A H 0.6509 0.4792 0.1074 0.036 Uiso 1 1 calc R . .
H7B H 0.6868 0.4191 0.0927 0.036 Uiso 1 1 calc R . .
C8 C 0.5584(3) 0.42003(17) 0.09843(15) 0.0323(9) Uani 1 1 d . . .
H8A H 0.5169 0.4402 0.1200 0.039 Uiso 1 1 calc R . .
H8B H 0.5526 0.3798 0.1062 0.039 Uiso 1 1 calc R . .
C9 C 0.5399(3) 0.43009(19) 0.03956(16) 0.0393(10) Uani 1 1 d . . .
H9A H 0.5780 0.4078 0.0179 0.059 Uiso 1 1 calc R . .
H9B H 0.5476 0.4696 0.0314 0.059 Uiso 1 1 calc R . .
H9C H 0.4823 0.4193 0.0314 0.059 Uiso 1 1 calc R . .
N10 N 0.4204(2) 0.28794(13) 0.21959(12) 0.0255(6) Uani 1 1 d . . .
C11 C 0.4021(2) 0.29693(15) 0.16852(15) 0.0277(8) Uani 1 1 d . . .
H11 H 0.4315 0.2812 0.1395 0.033 Uiso 1 1 calc R . .
N12 N 0.3368(2) 0.33106(13) 0.16330(12) 0.0286(7) Uani 1 1 d . . .
C13 C 0.3123(3) 0.34538(17) 0.21370(16) 0.0331(9) Uani 1 1 d . . .
H13 H 0.2679 0.3695 0.2229 0.040 Uiso 1 1 calc R . .
C14 C 0.3641(2) 0.31827(17) 0.24751(15) 0.0326(9) Uani 1 1 d . . .
H14 H 0.3616 0.3201 0.2854 0.039 Uiso 1 1 calc R . .
C15 C 0.2977(3) 0.34833(17) 0.11263(16) 0.0348(9) Uani 1 1 d . . .
H15A H 0.2370 0.3409 0.1142 0.042 Uiso 1 1 calc R . .
H15B H 0.3207 0.3256 0.0834 0.042 Uiso 1 1 calc R . .
C16 C 0.3108(2) 0.40878(16) 0.09995(15) 0.0292(8) Uani 1 1 d . . .
H16A H 0.3714 0.4168 0.0995 0.035 Uiso 1 1 calc R . .
H16B H 0.2855 0.4319 0.1282 0.035 Uiso 1 1 calc R . .
C17 C 0.2722(3) 0.42421(17) 0.04601(16) 0.0369(9) Uani 1 1 d . . .
H17A H 0.3001 0.4027 0.0176 0.044 Uiso 1 1 calc R . .
H17B H 0.2125 0.4137 0.0457 0.044 Uiso 1 1 calc R . .
C18 C 0.2798(3) 0.48562(19) 0.03379(18) 0.0469(11) Uani 1 1 d . . .
H18A H 0.2551 0.4933 -0.0014 0.070 Uiso 1 1 calc R . .
H18B H 0.3388 0.4962 0.0339 0.070 Uiso 1 1 calc R . .
H18C H 0.2504 0.5071 0.0610 0.070 Uiso 1 1 calc R . .
N19 N 0.42961(19) 0.19026(12) 0.28031(12) 0.0245(6) Uani 1 1 d . . .
C20 C 0.4305(2) 0.17296(15) 0.33015(15) 0.0280(8) Uani 1 1 d . . .
H20 H 0.4736 0.1810 0.3553 0.034 Uiso 1 1 calc R . .
N21 N 0.3630(2) 0.14260(13) 0.34096(13) 0.0302(7) Uani 1 1 d . . .
C22 C 0.3156(3) 0.14027(16) 0.29502(17) 0.0359(9) Uani 1 1 d . . .
H22 H 0.2638 0.1216 0.2904 0.043 Uiso 1 1 calc R . .
C23 C 0.3570(2) 0.16964(16) 0.25758(16) 0.0313(8) Uani 1 1 d . . .
H23 H 0.3392 0.1752 0.2217 0.038 Uiso 1 1 calc R . .
C24 C 0.3393(3) 0.12182(17) 0.39366(17) 0.0386(10) Uani 1 1 d . . .
H24A H 0.3902 0.1124 0.4145 0.046 Uiso 1 1 calc R . .
H24B H 0.3059 0.0875 0.3893 0.046 Uiso 1 1 calc R . .
C25 C 0.2890(2) 0.16476(17) 0.42393(15) 0.0310(8) Uani 1 1 d . . .
H25A H 0.2382 0.1739 0.4029 0.037 Uiso 1 1 calc R . .
H25B H 0.3225 0.1992 0.4276 0.037 Uiso 1 1 calc R . .
C26 C 0.2637(3) 0.14510(18) 0.47907(17) 0.0400(10) Uani 1 1 d . . .
H26A H 0.2274 0.1120 0.4754 0.048 Uiso 1 1 calc R . .
H26B H 0.3141 0.1341 0.4996 0.048 Uiso 1 1 calc R . .
C27 C 0.2177(4) 0.1900(2) 0.50941(19) 0.0532(13) Uani 1 1 d . . .
H27A H 0.1684 0.2017 0.4888 0.080 Uiso 1 1 calc R . .
H27B H 0.2546 0.2220 0.5150 0.080 Uiso 1 1 calc R . .
H27C H 0.2002 0.1754 0.5440 0.080 Uiso 1 1 calc R . .
N28 N 0.60438(19) 0.19423(12) 0.27789(12) 0.0246(6) Uani 1 1 d . . .
C29 C 0.6079(2) 0.13926(15) 0.27950(15) 0.0281(8) Uani 1 1 d . . .
H29 H 0.5697 0.1153 0.2615 0.034 Uiso 1 1 calc R . .
N30 N 0.67268(19) 0.12165(13) 0.30996(12) 0.0260(7) Uani 1 1 d . . .
C31 C 0.7125(2) 0.16818(16) 0.32916(14) 0.0268(8) Uani 1 1 d . . .
H31 H 0.7605 0.1691 0.3517 0.032 Uiso 1 1 calc R . .
C32 C 0.6699(2) 0.21244(15) 0.30958(14) 0.0251(8) Uani 1 1 d . . .
H32 H 0.6831 0.2503 0.3166 0.030 Uiso 1 1 calc R . .
C33 C 0.6896(3) 0.06364(16) 0.32579(16) 0.0353(9) Uani 1 1 d . . .
H33A H 0.7488 0.0548 0.3189 0.042 Uiso 1 1 calc R . .
H33B H 0.6547 0.0383 0.3039 0.042 Uiso 1 1 calc R . .
C34 C 0.6713(3) 0.05422(16) 0.38487(16) 0.0350(9) Uani 1 1 d . . .
H34A H 0.6815 0.0146 0.3936 0.042 Uiso 1 1 calc R . .
H34B H 0.7105 0.0768 0.4066 0.042 Uiso 1 1 calc R . .
C35 C 0.5826(3) 0.06902(16) 0.40022(15) 0.0311(8) Uani 1 1 d . . .
H35A H 0.5732 0.1091 0.3934 0.037 Uiso 1 1 calc R . .
H35B H 0.5432 0.0479 0.3772 0.037 Uiso 1 1 calc R . .
C36 C 0.5639(3) 0.05661(19) 0.45836(18) 0.0449(11) Uani 1 1 d . . .
H36A H 0.5049 0.0639 0.4652 0.067 Uiso 1 1 calc R . .
H36B H 0.5985 0.0804 0.4814 0.067 Uiso 1 1 calc R . .
H36C H 0.5764 0.0175 0.4660 0.067 Uiso 1 1 calc R . .
N37 N -0.0838(2) 0.27191(13) 0.29410(12) 0.0281(7) Uani 1 1 d . A .
C38 C -0.1457(2) 0.30595(16) 0.28344(15) 0.0291(8) Uani 1 1 d . A .
H38 H -0.1610 0.3178 0.2485 0.035 Uiso 1 1 calc R . .
N39 N -0.1844(2) 0.32176(13) 0.32769(13) 0.0310(7) Uani 1 1 d D . .
C40 C -0.1453(3) 0.2960(2) 0.36950(16) 0.0433(11) Uani 1 1 d . A .
H40 H -0.1590 0.2989 0.4062 0.052 Uiso 1 1 calc R . .
C41 C -0.0829(3) 0.2653(2) 0.34826(16) 0.0396(10) Uani 1 1 d . . .
H41 H -0.0447 0.2428 0.3679 0.048 Uiso 1 1 calc R A .
C42 C -0.2523(4) 0.3624(3) 0.3295(5) 0.0472(16) Uani 0.764(6) 1 d PDU A 1
H42A H -0.2814 0.3592 0.3641 0.057 Uiso 0.764(6) 1 calc PR A 1
H42B H -0.2932 0.3543 0.3006 0.057 Uiso 0.764(6) 1 calc PR A 1
C43 C -0.2200(4) 0.4203(2) 0.3232(3) 0.0532(15) Uani 0.764(6) 1 d PDU A 1
H43A H -0.1782 0.4279 0.3516 0.064 Uiso 0.764(6) 1 calc PR A 1
H43B H -0.1917 0.4235 0.2884 0.064 Uiso 0.764(6) 1 calc PR A 1
C44 C -0.2873(5) 0.4625(2) 0.3259(3) 0.0555(17) Uani 0.764(6) 1 d PDU A 1
H44A H -0.3116 0.4615 0.3620 0.067 Uiso 0.764(6) 1 calc PR A 1
H44B H -0.3319 0.4521 0.3001 0.067 Uiso 0.764(6) 1 calc PR A 1
C45 C -0.2605(6) 0.5203(3) 0.3144(3) 0.073(2) Uani 0.764(6) 1 d PDU A 1
H45A H -0.3085 0.5454 0.3168 0.110 Uiso 0.764(6) 1 calc PR A 1
H45B H -0.2376 0.5222 0.2783 0.110 Uiso 0.764(6) 1 calc PR A 1
H45C H -0.2176 0.5316 0.3404 0.110 Uiso 0.764(6) 1 calc PR A 1
C42' C -0.2554(12) 0.3591(12) 0.3359(18) 0.0472(16) Uani 0.236(6) 1 d PDU A 2
H42C H -0.3024 0.3372 0.3501 0.057 Uiso 0.236(6) 1 calc PR A 2
H42D H -0.2732 0.3745 0.3009 0.057 Uiso 0.236(6) 1 calc PR A 2
C43' C -0.2376(14) 0.4061(8) 0.3730(9) 0.059(3) Uani 0.236(6) 1 d PDU A 2
H43C H -0.2893 0.4277 0.3788 0.071 Uiso 0.236(6) 1 calc PR A 2
H43D H -0.2186 0.3913 0.4080 0.071 Uiso 0.236(6) 1 calc PR A 2
C44' C -0.1727(15) 0.4431(9) 0.3511(10) 0.066(3) Uani 0.236(6) 1 d PDU A 2
H44C H -0.1383 0.4194 0.3277 0.079 Uiso 0.236(6) 1 calc PR A 2
H44D H -0.1364 0.4535 0.3818 0.079 Uiso 0.236(6) 1 calc PR A 2
C45' C -0.188(2) 0.4955(11) 0.3208(13) 0.092(6) Uani 0.236(6) 1 d PDU A 2
H45D H -0.1352 0.5103 0.3080 0.138 Uiso 0.236(6) 1 calc PR A 2
H45E H -0.2147 0.5228 0.3442 0.138 Uiso 0.236(6) 1 calc PR A 2
H45F H -0.2252 0.4877 0.2903 0.138 Uiso 0.236(6) 1 calc PR A 2
N46 N 0.0916(2) 0.27403(13) 0.29036(13) 0.0290(7) Uani 1 1 d . . .
C47 C 0.1059(2) 0.32618(16) 0.30342(15) 0.0298(8) Uani 1 1 d . . .
H47 H 0.0710 0.3565 0.2935 0.036 Uiso 1 1 calc R . .
N48 N 0.1765(2) 0.33103(13) 0.33272(13) 0.0297(7) Uani 1 1 d . . .
C49 C 0.2084(3) 0.27845(17) 0.33889(17) 0.0348(9) Uani 1 1 d . . .
H49 H 0.2576 0.2684 0.3580 0.042 Uiso 1 1 calc R . .
C50 C 0.1561(3) 0.24394(17) 0.31248(17) 0.0359(9) Uani 1 1 d . . .
H50 H 0.1628 0.2048 0.3096 0.043 Uiso 1 1 calc R . .
C51 C 0.2128(3) 0.38250(17) 0.35432(16) 0.0342(9) Uani 1 1 d . . .
H51A H 0.1787 0.4146 0.3424 0.041 Uiso 1 1 calc R . .
H51B H 0.2697 0.3874 0.3401 0.041 Uiso 1 1 calc R . .
C52 C 0.2170(3) 0.3815(2) 0.41544(17) 0.0444(11) Uani 1 1 d . . .
H52A H 0.2552 0.3513 0.4268 0.053 Uiso 1 1 calc R . .
H52B H 0.2415 0.4171 0.4280 0.053 Uiso 1 1 calc R . .
C53 C 0.1345(4) 0.3733(2) 0.44249(19) 0.0552(13) Uani 1 1 d . . .
H53A H 0.1090 0.3384 0.4291 0.066 Uiso 1 1 calc R . .
H53B H 0.1445 0.3689 0.4813 0.066 Uiso 1 1 calc R . .
C54 C 0.0736(4) 0.4202(3) 0.4337(3) 0.0717(17) Uani 1 1 d . . .
H54A H 0.0603 0.4233 0.3956 0.107 Uiso 1 1 calc R . .
H54B H 0.0985 0.4551 0.4463 0.107 Uiso 1 1 calc R . .
H54C H 0.0225 0.4128 0.4536 0.107 Uiso 1 1 calc R . .
N55 N -0.08722(19) 0.21316(13) 0.19581(12) 0.0257(7) Uani 1 1 d . . .
C56 C -0.0890(2) 0.21251(16) 0.14286(15) 0.0275(8) Uani 1 1 d . . .
H56 H -0.0487 0.2297 0.1208 0.033 Uiso 1 1 calc R . .
N57 N -0.15553(19) 0.18417(13) 0.12480(12) 0.0258(6) Uani 1 1 d . . .
C58 C -0.1975(2) 0.16423(15) 0.16853(14) 0.0252(7) Uani 1 1 d . . .
H58 H -0.2464 0.1419 0.1683 0.030 Uiso 1 1 calc R . .
C59 C -0.1549(2) 0.18302(16) 0.21193(14) 0.0270(8) Uani 1 1 d . . .
H59 H -0.1697 0.1763 0.2480 0.032 Uiso 1 1 calc R . .
C60 C -0.1720(3) 0.16988(17) 0.06858(15) 0.0325(9) Uani 1 1 d . . .
H60A H -0.1372 0.1935 0.0453 0.039 Uiso 1 1 calc R . .
H60B H -0.2313 0.1773 0.0597 0.039 Uiso 1 1 calc R . .
C61 C -0.1527(3) 0.10939(18) 0.05827(16) 0.0387(10) Uani 1 1 d . . .
H61A H -0.1618 0.1013 0.0199 0.046 Uiso 1 1 calc R . .
H61B H -0.1917 0.0860 0.0788 0.046 Uiso 1 1 calc R . .
C62 C -0.0633(3) 0.09381(18) 0.07371(17) 0.0406(10) Uani 1 1 d . . .
H62A H -0.0244 0.1175 0.0534 0.049 Uiso 1 1 calc R . .
H62B H -0.0544 0.1017 0.1121 0.049 Uiso 1 1 calc R . .
C63 C -0.0433(4) 0.0336(2) 0.0632(2) 0.0589(14) Uani 1 1 d . . .
H63A H -0.0552 0.0249 0.0256 0.088 Uiso 1 1 calc R . .
H63B H -0.0776 0.0099 0.0861 0.088 Uiso 1 1 calc R . .
H63C H 0.0158 0.0268 0.0710 0.088 Uiso 1 1 calc R . .
N64 N 0.0879(2) 0.21925(13) 0.19297(13) 0.0281(7) Uani 1 1 d . . .
C65 C 0.0986(3) 0.16762(18) 0.17748(19) 0.0417(11) Uani 1 1 d . . .
H65 H 0.0625 0.1376 0.1860 0.050 Uiso 1 1 calc R . .
N66 N 0.1678(2) 0.16304(15) 0.14785(15) 0.0423(9) Uani 1 1 d . . .
C67 C 0.1996(3) 0.2146(2) 0.14215(17) 0.0423(11) Uani 1 1 d . . .
H67 H 0.2472 0.2247 0.1221 0.051 Uiso 1 1 calc R . .
C68 C 0.1505(3) 0.24904(19) 0.17044(17) 0.0408(10) Uani 1 1 d . . .
H68 H 0.1584 0.2880 0.1741 0.049 Uiso 1 1 calc R . .
C69 C 0.2005(5) 0.1106(2) 0.1260(3) 0.079(2) Uani 1 1 d . . .
H69A H 0.1665 0.0795 0.1397 0.095 Uiso 1 1 calc R . .
H69B H 0.2582 0.1053 0.1395 0.095 Uiso 1 1 calc R . .
C70 C 0.2011(3) 0.1077(2) 0.0669(2) 0.0554(13) Uani 1 1 d . . .
H70A H 0.2368 0.1378 0.0530 0.066 Uiso 1 1 calc R . .
H70B H 0.1437 0.1138 0.0531 0.066 Uiso 1 1 calc R . .
C71 C 0.2330(4) 0.0519(3) 0.0466(3) 0.0774(19) Uani 1 1 d . . .
H71A H 0.2875 0.0438 0.0638 0.093 Uiso 1 1 calc R . .
H71B H 0.1936 0.0223 0.0572 0.093 Uiso 1 1 calc R . .
C72 C 0.2431(5) 0.0503(3) -0.0131(3) 0.106(3) Uani 1 1 d . . .
H72A H 0.2269 0.0863 -0.0283 0.159 Uiso 1 1 calc R . .
H72B H 0.2075 0.0210 -0.0282 0.159 Uiso 1 1 calc R . .
H72C H 0.3015 0.0425 -0.0216 0.159 Uiso 1 1 calc R . .
C73 C 0.1258(3) 0.01057(17) 0.24854(16) 0.0380(10) Uani 0.8911(19) 1 d PDU B 1
F74 F 0.1486(2) -0.01848(14) 0.29116(13) 0.0616(9) Uani 0.8911(19) 1 d PDU B 1
F75 F 0.1558(2) -0.01442(12) 0.20546(12) 0.0520(8) Uani 0.8911(19) 1 d PDU B 1
F76 F 0.15969(19) 0.06075(13) 0.25181(12) 0.0436(8) Uani 0.8911(19) 1 d PDU B 1
S77 S 0.01238(7) 0.01581(4) 0.24301(4) 0.0292(3) Uani 0.8911(19) 1 d PDU B 1
O78 O -0.0136(3) -0.04074(13) 0.23704(14) 0.0467(9) Uani 0.8911(19) 1 d PDU B 1
O79 O -0.0005(2) 0.05323(16) 0.19926(13) 0.0337(8) Uani 0.8911(19) 1 d PDU B 1
C73' C 0.0021(10) 0.0252(8) 0.2039(5) 0.034(5) Uani 0.1089(19) 1 d PDU B 2
F74' F -0.0625(14) -0.0092(9) 0.1974(9) 0.062(7) Uani 0.1089(19) 1 d PDU B 2
F75' F 0.0549(15) 0.0133(9) 0.1648(9) 0.062(7) Uani 0.1089(19) 1 d PDU B 2
F76' F -0.0257(15) 0.0764(7) 0.1942(9) 0.040(6) Uani 0.1089(19) 1 d PDU B 2
S77' S 0.0575(5) 0.0167(3) 0.2681(3) 0.0292(3) Uani 0.1089(19) 1 d PDU B 2
O78' O 0.1294(14) 0.0514(12) 0.2672(12) 0.036(6) Uani 0.1089(19) 1 d PDU B 2
O79' O 0.0561(18) -0.0423(5) 0.2745(11) 0.038(5) Uani 0.1089(19) 1 d PDU B 2
N80 N -0.0178(2) 0.03760(13) 0.29957(13) 0.0321(7) Uani 1 1 d D . .
S81 S -0.02432(6) 0.09968(4) 0.31862(4) 0.02710(19) Uani 1 1 d . B .
O82 O -0.10605(19) 0.11098(13) 0.33749(13) 0.0448(7) Uani 1 1 d . . .
O83 O 0.01549(18) 0.14099(10) 0.28642(11) 0.0339(6) Uani 1 1 d . . .
C84 C 0.0404(3) 0.09634(17) 0.37924(17) 0.0395(10) Uani 1 1 d . . .
F85 F 0.11948(18) 0.08466(13) 0.36737(12) 0.0573(8) Uani 1 1 d . B .
F86 F 0.0127(2) 0.05860(11) 0.41255(10) 0.0602(8) Uani 1 1 d . B .
F87 F 0.0395(2) 0.14567(11) 0.40334(11) 0.0549(7) Uani 1 1 d . B .
C88 C 0.5115(4) 0.0826(2) 0.1202(2) 0.0636(16) Uani 1 1 d . . .
F89 F 0.5414(3) 0.06547(15) 0.16738(15) 0.1016(15) Uani 1 1 d . . .
F90 F 0.4292(3) 0.07898(18) 0.1207(2) 0.1090(16) Uani 1 1 d . . .
F91 F 0.5403(3) 0.04971(13) 0.08321(14) 0.0817(11) Uani 1 1 d . . .
S92 S 0.54246(6) 0.15478(4) 0.10981(4) 0.0305(2) Uani 1 1 d . . .
O93 O 0.6309(2) 0.15107(16) 0.10946(14) 0.0525(8) Uani 1 1 d . . .
O94 O 0.5040(2) 0.18524(13) 0.15209(11) 0.0401(7) Uani 1 1 d . . .
N95 N 0.5101(2) 0.16614(18) 0.05195(13) 0.0440(9) Uani 1 1 d . . .
S96 S 0.42508(6) 0.19284(4) 0.03441(4) 0.0339(2) Uani 1 1 d . . .
O97 O 0.37069(18) 0.20930(13) 0.07622(11) 0.0400(7) Uani 1 1 d . . .
O98 O 0.3906(2) 0.16319(14) -0.00980(12) 0.0475(8) Uani 1 1 d . . .
C99 C 0.4613(3) 0.2588(2) 0.00609(17) 0.0438(11) Uani 1 1 d . . .
F100 F 0.4976(2) 0.28960(13) 0.04310(11) 0.0606(8) Uani 1 1 d . . .
F101 F 0.51415(19) 0.25039(12) -0.03336(10) 0.0540(7) Uani 1 1 d . . .
F102 F 0.3954(2) 0.28648(13) -0.01364(13) 0.0646(8) Uani 1 1 d . . .
C103 C 0.0865(3) 0.49646(18) 0.2460(2) 0.0463(11) Uani 1 1 d . . .
F104 F 0.04471(19) 0.54395(11) 0.23848(12) 0.0537(7) Uani 1 1 d . . .
F105 F 0.0461(2) 0.46666(12) 0.28274(12) 0.0590(8) Uani 1 1 d . . .
F106 F 0.1611(2) 0.50927(14) 0.26637(15) 0.0732(10) Uani 1 1 d . . .
S107 S 0.09618(6) 0.45826(4) 0.18414(5) 0.0374(2) Uani 1 1 d . . .
O108 O 0.14204(19) 0.40955(13) 0.19834(15) 0.0506(9) Uani 1 1 d . . .
O109 O 0.1320(2) 0.49715(14) 0.14850(15) 0.0576(10) Uani 1 1 d . . .
N110 N 0.0014(2) 0.44927(15) 0.17005(16) 0.0413(9) Uani 1 1 d . . .
S111 S -0.04633(6) 0.39284(4) 0.16963(4) 0.0315(2) Uani 1 1 d . B .
O112 O -0.1325(2) 0.40355(15) 0.17884(14) 0.0500(8) Uani 1 1 d . . .
O113 O -0.00864(19) 0.34642(12) 0.19651(11) 0.0381(7) Uani 1 1 d . . .
C114 C -0.0439(4) 0.3745(2) 0.09892(19) 0.0543(13) Uani 1 1 d . . .
F115 F 0.0337(3) 0.36557(17) 0.08445(13) 0.0861(12) Uani 1 1 d . B .
F116 F -0.0879(3) 0.32828(12) 0.09052(13) 0.0799(11) Uani 1 1 d . B .
F117 F -0.0758(3) 0.41393(13) 0.06881(12) 0.0722(10) Uani 1 1 d . B .
C118 C 0.6474(3) 0.22953(18) 0.48646(16) 0.0376(10) Uani 1 1 d . . .
F119 F 0.69321(18) 0.27458(13) 0.49125(12) 0.0577(8) Uani 1 1 d . . .
F120 F 0.67958(19) 0.19624(13) 0.45052(11) 0.0571(8) Uani 1 1 d . . .
F121 F 0.64971(19) 0.20246(13) 0.53281(11) 0.0597(8) Uani 1 1 d . . .
S122 S 0.53789(6) 0.24643(4) 0.47150(4) 0.0302(2) Uani 1 1 d . . .
O123 O 0.4981(2) 0.19491(12) 0.46119(12) 0.0421(7) Uani 1 1 d . . .
O124 O 0.5106(2) 0.27921(14) 0.51487(13) 0.0486(8) Uani 1 1 d . . .
N125 N 0.5573(2) 0.27940(15) 0.41742(14) 0.0358(8) Uani 1 1 d . . .
S126 S 0.48858(6) 0.30741(4) 0.38270(4) 0.02673(19) Uani 1 1 d . . .
O127 O 0.40413(18) 0.29162(12) 0.39184(11) 0.0368(6) Uani 1 1 d . . .
O128 O 0.51738(19) 0.30758(12) 0.32808(11) 0.0368(7) Uani 1 1 d . . .
C129 C 0.4927(3) 0.38100(17) 0.39957(16) 0.0341(9) Uani 1 1 d . . .
F130 F 0.56684(18) 0.40213(11) 0.39180(12) 0.0535(7) Uani 1 1 d . . .
F131 F 0.43853(19) 0.40913(11) 0.37103(12) 0.0564(7) Uani 1 1 d . . .
F132 F 0.4744(2) 0.38789(12) 0.45102(11) 0.0647(9) Uani 1 1 d . . .

loop_
_atom_site_aniso_label
_atom_site_aniso_U_11
_atom_site_aniso_U_22
_atom_site_aniso_U_33
_atom_site_aniso_U_23
_atom_site_aniso_U_13
_atom_site_aniso_U_12
Cu1 0.0237(3) 0.0209(3) 0.0242(3) 0.0034(2) -0.0018(2) 0.0030(2)
Cu2 0.0231(3) 0.0278(3) 0.0280(3) -0.0039(2) -0.0002(2) -0.0012(2)
N1 0.0280(17) 0.0215(15) 0.0247(15) -0.0013(12) -0.0020(12) 0.0027(13)
C2 0.0264(19) 0.0227(18) 0.0273(18) 0.0021(14) -0.0022(15) 0.0020(15)
N3 0.0290(17) 0.0214(15) 0.0272(15) 0.0021(12) -0.0016(13) -0.0001(13)
C4 0.0257(19) 0.0245(18) 0.0315(19) 0.0026(15) 0.0019(15) 0.0049(15)
C5 0.027(2) 0.0234(18) 0.034(2) 0.0016(15) 0.0019(16) 0.0065(15)
C6 0.028(2) 0.0201(18) 0.042(2) 0.0018(16) 0.0021(17) -0.0018(15)
C7 0.029(2) 0.0240(18) 0.038(2) 0.0071(16) 0.0054(16) 0.0009(16)
C8 0.038(2) 0.031(2) 0.0283(19) 0.0028(16) 0.0034(17) 0.0002(17)
C9 0.041(3) 0.044(2) 0.032(2) 0.0044(18) 0.0028(18) 0.008(2)
N10 0.0287(17) 0.0248(15) 0.0229(15) 0.0019(12) -0.0020(12) 0.0041(13)
C11 0.031(2) 0.0262(19) 0.0255(18) -0.0013(14) -0.0058(15) 0.0054(16)
N12 0.0336(18) 0.0250(16) 0.0270(16) 0.0017(13) -0.0096(13) 0.0013(14)
C13 0.029(2) 0.034(2) 0.036(2) -0.0017(17) -0.0054(16) 0.0102(17)
C14 0.030(2) 0.040(2) 0.0275(19) 0.0005(16) -0.0037(16) 0.0087(18)
C15 0.041(2) 0.030(2) 0.033(2) 0.0024(16) -0.0178(18) 0.0022(18)
C16 0.030(2) 0.029(2) 0.0284(19) 0.0016(15) -0.0006(16) -0.0034(16)
C17 0.046(3) 0.030(2) 0.035(2) 0.0038(17) -0.0118(18) -0.0024(18)
C18 0.067(3) 0.038(2) 0.036(2) 0.0077(19) -0.008(2) -0.004(2)
N19 0.0241(16) 0.0209(15) 0.0285(16) 0.0014(12) -0.0023(12) 0.0035(12)
C20 0.027(2) 0.0241(18) 0.033(2) -0.0001(15) 0.0008(15) 0.0032(15)
N21 0.0333(18) 0.0207(15) 0.0365(18) -0.0002(13) 0.0054(14) 0.0008(13)
C22 0.031(2) 0.027(2) 0.050(2) -0.0062(18) 0.0015(19) -0.0004(17)
C23 0.027(2) 0.0282(19) 0.038(2) -0.0029(16) -0.0054(16) 0.0009(16)
C24 0.044(3) 0.027(2) 0.045(2) 0.0064(17) 0.013(2) 0.0030(18)
C25 0.029(2) 0.032(2) 0.032(2) 0.0000(16) -0.0004(16) -0.0018(17)
C26 0.047(3) 0.037(2) 0.036(2) 0.0055(18) 0.0034(19) -0.003(2)
C27 0.074(4) 0.045(3) 0.041(3) -0.006(2) 0.015(2) -0.007(3)
N28 0.0251(16) 0.0237(15) 0.0252(15) 0.0027(12) 0.0000(12) 0.0014(13)
C29 0.031(2) 0.0221(18) 0.0308(19) 0.0008(15) -0.0041(16) 0.0027(15)
N30 0.0265(17) 0.0239(16) 0.0277(15) 0.0035(12) 0.0012(13) 0.0060(13)
C31 0.0248(19) 0.031(2) 0.0244(18) 0.0007(15) 0.0013(14) 0.0029(16)
C32 0.0269(19) 0.0223(17) 0.0261(18) 0.0014(14) 0.0012(15) -0.0005(15)
C33 0.040(2) 0.027(2) 0.039(2) 0.0018(17) 0.0022(18) 0.0128(18)
C34 0.042(2) 0.0220(19) 0.041(2) 0.0079(16) -0.0035(18) 0.0049(17)
C35 0.037(2) 0.0250(19) 0.031(2) 0.0003(15) -0.0057(16) -0.0051(17)
C36 0.056(3) 0.035(2) 0.043(2) 0.0094(19) 0.002(2) 0.000(2)
N37 0.0283(17) 0.0332(17) 0.0228(15) -0.0015(13) -0.0041(12) -0.0003(14)
C38 0.031(2) 0.031(2) 0.0254(18) 0.0007(15) -0.0008(15) 0.0013(17)
N39 0.0339(18) 0.0274(16) 0.0318(17) -0.0042(13) 0.0032(14) 0.0011(14)
C40 0.051(3) 0.059(3) 0.0200(19) -0.0033(18) -0.0032(18) 0.008(2)
C41 0.042(2) 0.053(3) 0.0240(19) -0.0009(18) -0.0046(17) 0.014(2)
C42 0.054(3) 0.038(2) 0.049(4) -0.001(2) 0.009(2) 0.016(2)
C43 0.062(3) 0.041(3) 0.056(3) -0.002(3) 0.003(3) 0.010(3)
C44 0.067(4) 0.044(3) 0.056(4) -0.003(3) -0.001(3) 0.007(3)
C45 0.094(6) 0.050(4) 0.076(5) 0.009(4) 0.026(5) 0.011(4)
C42' 0.054(3) 0.038(2) 0.049(4) -0.001(2) 0.009(2) 0.016(2)
C43' 0.065(5) 0.049(5) 0.062(5) -0.009(5) 0.004(5) 0.009(5)
C44' 0.073(7) 0.060(6) 0.065(7) -0.008(6) -0.003(6) -0.002(6)
C45' 0.075(12) 0.103(11) 0.099(12) 0.033(10) 0.008(11) -0.010(11)
N46 0.0278(17) 0.0279(17) 0.0312(16) -0.0006(13) -0.0046(13) -0.0005(13)
C47 0.026(2) 0.031(2) 0.032(2) 0.0013(16) -0.0048(16) 0.0027(16)
N48 0.0311(18) 0.0272(16) 0.0306(16) 0.0002(13) -0.0051(13) -0.0016(14)
C49 0.031(2) 0.031(2) 0.042(2) 0.0058(17) -0.0099(18) 0.0010(17)
C50 0.032(2) 0.027(2) 0.049(2) 0.0033(18) -0.0079(18) 0.0016(17)
C51 0.034(2) 0.031(2) 0.037(2) -0.0026(17) -0.0010(17) -0.0075(17)
C52 0.052(3) 0.043(3) 0.037(2) -0.0036(19) -0.007(2) -0.005(2)
C53 0.071(4) 0.058(3) 0.037(2) 0.006(2) 0.011(2) 0.003(3)
C54 0.061(4) 0.084(4) 0.071(4) 0.012(3) 0.020(3) 0.009(3)
N55 0.0259(17) 0.0247(15) 0.0266(16) -0.0029(12) 0.0013(13) 0.0003(13)
C56 0.026(2) 0.0280(19) 0.0282(19) -0.0017(15) -0.0013(15) -0.0036(16)
N57 0.0273(17) 0.0245(15) 0.0256(15) -0.0013(12) 0.0011(12) -0.0013(13)
C58 0.0214(18) 0.0259(18) 0.0285(18) -0.0039(15) 0.0028(14) 0.0002(15)
C59 0.0256(19) 0.0313(19) 0.0241(18) -0.0015(15) 0.0027(15) 0.0027(16)
C60 0.036(2) 0.038(2) 0.0233(18) -0.0005(16) -0.0021(16) -0.0048(18)
C61 0.050(3) 0.041(2) 0.0258(19) -0.0060(17) 0.0001(18) -0.004(2)
C62 0.053(3) 0.034(2) 0.035(2) -0.0014(17) -0.0005(19) 0.002(2)
C63 0.079(4) 0.040(3) 0.059(3) -0.004(2) 0.019(3) 0.009(3)
N64 0.0250(17) 0.0273(16) 0.0321(16) 0.0023(13) 0.0027(13) -0.0048(13)
C65 0.043(3) 0.027(2) 0.055(3) 0.0066(19) 0.023(2) 0.0017(19)
N66 0.044(2) 0.0345(19) 0.049(2) 0.0102(16) 0.0190(17) 0.0125(17)
C67 0.036(2) 0.053(3) 0.037(2) 0.002(2) 0.0115(19) -0.011(2)
C68 0.047(3) 0.038(2) 0.038(2) -0.0025(18) 0.0134(19) -0.014(2)
C69 0.100(5) 0.051(3) 0.087(4) 0.021(3) 0.054(4) 0.039(3)
C70 0.042(3) 0.045(3) 0.079(4) -0.008(3) 0.003(3) -0.002(2)
C71 0.065(4) 0.053(3) 0.114(6) -0.013(3) 0.024(4) -0.003(3)
C72 0.090(6) 0.104(6) 0.123(7) -0.066(5) -0.009(5) -0.003(5)
C73 0.041(3) 0.035(3) 0.037(2) -0.003(2) -0.004(2) 0.006(2)
F74 0.073(2) 0.056(2) 0.0560(19) 0.0088(15) -0.0182(17) 0.0266(18)
F75 0.0527(19) 0.0451(17) 0.0584(18) -0.0184(14) 0.0090(15) 0.0069(14)
F76 0.0329(17) 0.0418(17) 0.056(2) -0.0107(14) -0.0034(14) -0.0029(14)
S77 0.0392(6) 0.0224(5) 0.0261(5) 0.0026(4) 0.0007(4) -0.0072(4)
O78 0.071(3) 0.0285(17) 0.0407(19) -0.0020(14) 0.0065(18) -0.0197(17)
O79 0.042(2) 0.032(2) 0.0268(17) 0.0089(15) -0.0063(15) -0.0040(17)
C73' 0.039(9) 0.034(9) 0.027(8) 0.004(8) 0.010(6) -0.005(7)
F74' 0.079(15) 0.061(13) 0.046(13) -0.027(12) 0.004(9) -0.038(13)
F75' 0.097(18) 0.050(14) 0.039(8) 0.009(11) 0.040(12) -0.005(12)
F76' 0.056(17) 0.038(11) 0.026(11) -0.005(9) -0.015(9) -0.002(9)
S77' 0.0392(6) 0.0224(5) 0.0261(5) 0.0026(4) 0.0007(4) -0.0072(4)
O78' 0.033(9) 0.034(9) 0.040(10) 0.001(8) 0.018(7) -0.004(7)
O79' 0.049(13) 0.016(7) 0.049(11) 0.001(8) 0.022(10) 0.010(8)
N80 0.040(2) 0.0244(16) 0.0322(17) 0.0005(13) 0.0034(14) -0.0069(14)
S81 0.0274(5) 0.0241(4) 0.0297(4) 0.0032(3) -0.0024(4) 0.0014(4)
O82 0.0354(17) 0.0475(18) 0.0517(18) 0.0013(14) 0.0078(14) 0.0041(14)
O83 0.0414(17) 0.0188(13) 0.0415(15) 0.0080(11) 0.0002(13) -0.0007(12)
C84 0.053(3) 0.028(2) 0.037(2) 0.0011(17) -0.008(2) -0.0021(19)
F85 0.0428(16) 0.0612(18) 0.0674(18) -0.0104(15) -0.0259(14) 0.0133(14)
F86 0.106(3) 0.0414(15) 0.0327(13) 0.0113(11) -0.0143(14) -0.0066(16)
F87 0.080(2) 0.0389(14) 0.0457(15) -0.0111(12) -0.0145(14) -0.0010(14)
C88 0.094(5) 0.044(3) 0.054(3) -0.006(2) 0.012(3) -0.010(3)
F89 0.188(5) 0.055(2) 0.062(2) 0.0220(17) 0.013(3) 0.005(3)
F90 0.092(3) 0.087(3) 0.149(4) -0.025(3) 0.043(3) -0.056(3)
F91 0.124(3) 0.0441(18) 0.077(2) -0.0253(16) 0.001(2) 0.0032(19)
S92 0.0299(5) 0.0341(5) 0.0274(5) -0.0025(4) -0.0040(4) -0.0025(4)
O93 0.0302(17) 0.066(2) 0.061(2) -0.0042(17) -0.0100(15) -0.0001(16)
O94 0.0508(19) 0.0422(17) 0.0273(14) -0.0096(12) -0.0067(13) 0.0084(14)
N95 0.038(2) 0.069(3) 0.0242(17) 0.0030(17) 0.0018(15) 0.0152(19)
S96 0.0339(5) 0.0429(5) 0.0248(4) -0.0051(4) -0.0050(4) 0.0032(4)
O97 0.0290(15) 0.0540(19) 0.0369(15) -0.0085(14) -0.0015(12) 0.0017(14)
O98 0.063(2) 0.0466(18) 0.0323(15) -0.0070(13) -0.0176(14) 0.0002(16)
C99 0.053(3) 0.044(3) 0.034(2) -0.0027(19) 0.000(2) 0.002(2)
F100 0.078(2) 0.0598(18) 0.0448(15) -0.0150(13) 0.0090(14) -0.0228(16)
F101 0.0694(19) 0.0603(18) 0.0325(13) 0.0031(12) 0.0095(12) -0.0012(15)
F102 0.076(2) 0.0494(17) 0.069(2) 0.0104(15) -0.0025(17) 0.0158(16)
C103 0.050(3) 0.028(2) 0.061(3) 0.012(2) -0.005(2) 0.001(2)
F104 0.0601(18) 0.0309(13) 0.0703(18) 0.0039(12) 0.0036(14) 0.0097(13)
F105 0.080(2) 0.0424(15) 0.0553(17) 0.0086(13) 0.0100(15) 0.0064(15)
F106 0.060(2) 0.060(2) 0.098(3) 0.0012(18) -0.0335(18) -0.0086(16)
S107 0.0264(5) 0.0285(5) 0.0575(6) 0.0109(4) 0.0077(4) 0.0017(4)
O108 0.0300(17) 0.0328(16) 0.089(3) 0.0093(16) 0.0051(16) 0.0088(13)
O109 0.054(2) 0.0419(19) 0.078(2) 0.0166(17) 0.0259(19) -0.0039(16)
N110 0.037(2) 0.0285(18) 0.058(2) 0.0104(16) -0.0056(17) 0.0036(15)
S111 0.0314(5) 0.0280(5) 0.0352(5) 0.0053(4) 0.0021(4) -0.0003(4)
O112 0.0313(17) 0.057(2) 0.062(2) 0.0070(16) 0.0000(15) -0.0007(15)
O113 0.0442(17) 0.0330(15) 0.0371(15) 0.0131(12) -0.0049(13) -0.0032(13)
C114 0.086(4) 0.038(3) 0.038(3) 0.007(2) -0.001(3) 0.001(3)
F115 0.108(3) 0.105(3) 0.0462(18) -0.0035(18) 0.0267(19) 0.029(2)
F116 0.145(4) 0.0365(16) 0.0569(19) -0.0009(13) -0.036(2) -0.0086(19)
F117 0.120(3) 0.0520(18) 0.0444(16) 0.0188(14) -0.0216(17) 0.0006(19)
C118 0.041(2) 0.042(2) 0.029(2) -0.0064(17) -0.0024(18) 0.003(2)
F119 0.0438(16) 0.0607(18) 0.0682(19) 0.0036(15) -0.0201(14) -0.0098(14)
F120 0.0546(17) 0.0683(19) 0.0486(16) -0.0108(14) 0.0020(13) 0.0254(15)
F121 0.0652(19) 0.072(2) 0.0421(15) 0.0145(14) -0.0170(13) 0.0208(16)
S122 0.0324(5) 0.0285(5) 0.0296(5) 0.0044(4) -0.0018(4) 0.0042(4)
O123 0.0486(19) 0.0351(16) 0.0426(17) 0.0057(13) -0.0056(14) -0.0046(14)
O124 0.055(2) 0.0457(18) 0.0449(18) -0.0059(14) 0.0102(15) 0.0131(16)
N125 0.0314(19) 0.041(2) 0.0347(18) 0.0042(15) -0.0009(14) 0.0075(15)
S126 0.0288(5) 0.0211(4) 0.0301(4) -0.0002(3) -0.0070(4) 0.0004(4)
O127 0.0350(16) 0.0356(15) 0.0396(15) 0.0033(12) -0.0025(12) -0.0037(13)
O128 0.0462(18) 0.0345(15) 0.0297(14) -0.0073(12) 0.0029(12) 0.0024(13)
C129 0.039(2) 0.030(2) 0.034(2) -0.0064(16) 0.0096(18) 0.0039(18)
F130 0.0488(17) 0.0338(14) 0.078(2) -0.0109(13) 0.0068(14) -0.0135(12)
F131 0.0618(19) 0.0347(14) 0.0725(19) 0.0094(13) -0.0043(15) 0.0144(13)
F132 0.108(3) 0.0453(16) 0.0409(15) -0.0109(12) 0.0188(16) 0.0074(17)

loop_
_atom_type_symbol
_atom_type_description
_atom_type_scat_dispersion_real
_atom_type_scat_dispersion_imag
_atom_type_scat_source
C C 0.0181 0.0091 'International Tables Vol C Tables 4.2.6.8 and 6.1.1.4'
H H 0.0000 0.0000 'International Tables Vol C Tables 4.2.6.8 and 6.1.1.4'
N N 0.0311 0.0180 'International Tables Vol C Tables 4.2.6.8 and 6.1.1.4'
O O 0.0492 0.0322 'International Tables Vol C Tables 4.2.6.8 and 6.1.1.4'
F F 0.0727 0.0534 'International Tables Vol C Tables 4.2.6.8 and 6.1.1.4'
S S 0.3331 0.5567 'International Tables Vol C Tables 4.2.6.8 and 6.1.1.4'
Cu Cu -1.9646 0.5888 'International Tables Vol C Tables 4.2.6.8 and 6.1.1.4'

loop_
_geom_angle_atom_site_label_1
_geom_angle_atom_site_label_2
_geom_angle_atom_site_label_3
_geom_angle
N10 Cu1 N1 90.04(13)
N10 Cu1 N28 178.63(12)
N1 Cu1 N28 91.01(12)
N10 Cu1 N19 89.43(13)
N1 Cu1 N19 179.43(13)
N28 Cu1 N19 89.52(12)
N10 Cu1 O128 86.64(11)
N1 Cu1 O128 85.80(11)
N28 Cu1 O128 92.55(11)
N19 Cu1 O128 94.36(11)
N10 Cu1 O94 86.19(11)
N1 Cu1 O94 88.32(11)
N28 Cu1 O94 94.73(11)
N19 Cu1 O94 91.45(11)
O128 Cu1 O94 170.73(9)
N64 Cu2 N55 90.39(13)
N64 Cu2 N37 178.51(14)
N55 Cu2 N37 91.08(13)
N64 Cu2 N46 88.50(13)
N55 Cu2 N46 177.86(13)
N37 Cu2 N46 90.04(13)
N64 Cu2 O113 92.76(11)
N55 Cu2 O113 93.14(11)
N37 Cu2 O113 86.92(11)
N46 Cu2 O113 88.74(11)
N64 Cu2 O83 84.82(11)
N55 Cu2 O83 86.62(11)
N37 Cu2 O83 95.50(11)
N46 Cu2 O83 91.46(11)
O113 Cu2 O83 177.57(9)
C2 N1 C5 106.0(3)
C2 N1 Cu1 126.1(3)
C5 N1 Cu1 127.9(2)
N1 C2 N3 110.8(3)
C2 N3 C4 107.2(3)
C2 N3 C6 125.6(3)
C4 N3 C6 126.7(3)
C5 C4 N3 106.7(3)
C4 C5 N1 109.2(3)
N3 C6 C7 111.1(3)
C8 C7 C6 113.3(3)
C7 C8 C9 112.5(3)
C11 N10 C14 105.5(3)
C11 N10 Cu1 126.3(3)
C14 N10 Cu1 128.1(3)
N10 C11 N12 111.0(3)
C11 N12 C13 107.3(3)
C11 N12 C15 125.8(3)
C13 N12 C15 126.9(3)
C14 C13 N12 106.0(3)
C13 C14 N10 110.1(3)
N12 C15 C16 113.3(3)
C15 C16 C17 111.4(3)
C18 C17 C16 112.6(3)
C20 N19 C23 106.1(3)
C20 N19 Cu1 125.5(3)
C23 N19 Cu1 128.2(3)
N19 C20 N21 111.5(3)
C20 N21 C22 107.1(3)
C20 N21 C24 126.0(4)
C22 N21 C24 126.4(4)
C23 C22 N21 106.7(4)
C22 C23 N19 108.6(4)
N21 C24 C25 111.3(3)
C24 C25 C26 113.0(3)
C27 C26 C25 111.8(4)
C29 N28 C32 105.5(3)
C29 N28 Cu1 127.5(3)
C32 N28 Cu1 126.1(2)
N28 C29 N30 111.2(3)
C29 N30 C31 107.1(3)
C29 N30 C33 125.9(3)
C31 N30 C33 126.4(3)
C32 C31 N30 106.4(3)
C31 C32 N28 109.7(3)
N30 C33 C34 111.3(3)
C35 C34 C33 113.7(3)
C36 C35 C34 113.1(4)
C38 N37 C41 105.9(3)
C38 N37 Cu2 126.4(3)
C41 N37 Cu2 127.0(3)
N37 C38 N39 111.6(3)
C38 N39 C40 107.1(3)
C38 N39 C42 124.8(6)
C40 N39 C42 128.0(6)
C38 N39 C42' 131.4(19)
C40 N39 C42' 121.4(19)
C41 C40 N39 106.3(4)
C40 C41 N37 109.0(4)
N39 C42 C43 111.0(6)
C44 C43 C42 112.2(6)
C43 C44 C45 114.7(7)
N39 C42' C43' 114.2(16)
C44' C43' C42' 111(2)
C43' C44' C45' 126(2)
C47 N46 C50 105.9(3)
C47 N46 Cu2 127.3(3)
C50 N46 Cu2 126.6(3)
N46 C47 N48 111.2(3)
C47 N48 C49 106.9(3)
C47 N48 C51 126.9(3)
C49 N48 C51 126.1(3)
C50 C49 N48 106.4(4)
C49 C50 N46 109.6(4)
N48 C51 C52 111.6(3)
C53 C52 C51 115.0(4)
C54 C53 C52 114.0(4)
C56 N55 C59 106.3(3)
C56 N55 Cu2 127.2(3)
C59 N55 Cu2 126.2(2)
N55 C56 N57 110.6(3)
C56 N57 C58 107.6(3)
C56 N57 C60 125.1(3)
C58 N57 C60 126.6(3)
C59 C58 N57 106.0(3)
C58 C59 N55 109.5(3)
N57 C60 C61 110.7(3)
C60 C61 C62 112.7(4)
C63 C62 C61 113.1(4)
C65 N64 C68 106.0(3)
C65 N64 Cu2 125.2(3)
C68 N64 Cu2 128.6(3)
N64 C65 N66 110.6(4)
C65 N66 C67 107.3(4)
C65 N66 C69 125.0(4)
C67 N66 C69 127.7(4)
N66 C67 C68 106.6(4)
C67 C68 N64 109.4(4)
N66 C69 C70 114.6(5)
C69 C70 C71 112.4(5)
C72 C71 C70 113.3(6)
F74 C73 F76 108.7(4)
F74 C73 F75 108.4(4)
F76 C73 F75 108.0(4)
F74 C73 S77 111.3(3)
F76 C73 S77 110.4(3)
F75 C73 S77 109.8(3)
O78 S77 O79 118.6(2)
O78 S77 N80 108.36(19)
O79 S77 N80 115.6(2)
O78 S77 C73 103.3(2)
O79 S77 C73 103.7(2)
N80 S77 C73 105.56(19)
F76' C73' F75' 106.3(12)
F76' C73' F74' 107.0(12)
F75' C73' F74' 106.1(12)
F76' C73' S77' 114.8(16)
F75' C73' S77' 108.3(15)
F74' C73' S77' 113.8(15)
O78' S77' O79' 126.7(19)
O78' S77' N80 117.3(14)
O79' S77' N80 104.7(11)
O78' S77' C73' 107.8(15)
O79' S77' C73' 101.6(15)
N80 S77' C73' 92.2(7)
S77' N80 S81 121.5(4)
S81 N80 S77 127.2(2)
O82 S81 O83 118.14(18)
O82 S81 N80 110.26(19)
O83 S81 N80 117.14(17)
O82 S81 C84 104.4(2)
O83 S81 C84 104.16(19)
N80 S81 C84 99.86(19)
S81 O83 Cu2 145.19(17)
F86 C84 F87 108.8(4)
F86 C84 F85 109.0(4)
F87 C84 F85 107.7(4)
F86 C84 S81 111.3(3)
F87 C84 S81 109.1(3)
F85 C84 S81 110.8(3)
F91 C88 F90 109.2(5)
F91 C88 F89 108.4(5)
F90 C88 F89 108.5(5)
F91 C88 S92 112.1(4)
F90 C88 S92 109.7(4)
F89 C88 S92 108.9(4)
O93 S92 O94 118.3(2)
O93 S92 N95 109.1(2)
O94 S92 N95 117.12(19)
O93 S92 C88 102.4(3)
O94 S92 C88 105.1(2)
N95 S92 C88 102.1(3)
S92 O94 Cu1 151.03(19)
S92 N95 S96 127.8(2)
O98 S96 O97 118.3(2)
O98 S96 N95 110.0(2)
O97 S96 N95 116.46(18)
O98 S96 C99 104.7(2)
O97 S96 C99 104.1(2)
N95 S96 C99 100.6(2)
F100 C99 F101 109.2(4)
F100 C99 F102 108.7(4)
F101 C99 F102 108.0(4)
F100 C99 S96 110.7(3)
F101 C99 S96 111.4(3)
F102 C99 S96 108.7(3)
F106 C103 F104 107.6(4)
F106 C103 F105 107.4(4)
F104 C103 F105 108.0(4)
F106 C103 S107 111.1(4)
F104 C103 S107 111.2(3)
F105 C103 S107 111.3(3)
O109 S107 O108 119.1(2)
O109 S107 N110 110.3(2)
O108 S107 N110 115.97(19)
O109 S107 C103 104.1(2)
O108 S107 C103 104.6(2)
N110 S107 C103 99.8(2)
S111 N110 S107 126.5(2)
O112 S111 O113 117.94(19)
O112 S111 N110 108.6(2)
O113 S111 N110 118.06(19)
O112 S111 C114 103.4(3)
O113 S111 C114 104.7(2)
N110 S111 C114 101.6(2)
S111 O113 Cu2 157.76(19)
F117 C114 F115 108.9(4)
F117 C114 F116 108.0(5)
F115 C114 F116 108.7(5)
F117 C114 S111 111.8(4)
F115 C114 S111 109.7(4)
F116 C114 S111 109.7(3)
F119 C118 F120 109.9(4)
F119 C118 F121 108.3(4)
F120 C118 F121 107.0(4)
F119 C118 S122 111.6(3)
F120 C118 S122 112.2(3)
F121 C118 S122 107.7(3)
O124 S122 O123 119.0(2)
O124 S122 N125 116.0(2)
O123 S122 N125 111.72(19)
O124 S122 C118 105.6(2)
O123 S122 C118 105.8(2)
N125 S122 C118 94.99(19)
S126 N125 S122 123.0(2)
O127 S126 O128 117.74(18)
O127 S126 N125 117.68(18)
O128 S126 N125 107.36(18)
O127 S126 C129 104.66(18)
O128 S126 C129 101.85(17)
N125 S126 C129 105.6(2)
S126 O128 Cu1 137.00(17)
F131 C129 F130 108.5(4)
F131 C129 F132 108.2(3)
F130 C129 F132 107.7(4)
F131 C129 S126 110.7(3)
F130 C129 S126 111.9(3)
F132 C129 S126 109.7(3)

loop_
_geom_bond_atom_site_label_1
_geom_bond_atom_site_label_2
_geom_bond_distance
Cu1 N10 1.987(3)
Cu1 N1 1.990(3)
Cu1 N28 1.991(3)
Cu1 N19 1.994(3)
Cu1 O128 2.565(3)
Cu1 O94 2.754(3)
Cu2 N64 1.980(3)
Cu2 N55 1.986(3)
Cu2 N37 1.990(3)
Cu2 N46 1.992(3)
Cu2 O113 2.706(3)
Cu2 O83 2.736(3)
N1 C2 1.334(5)
N1 C5 1.377(5)
C2 N3 1.342(5)
N3 C4 1.378(5)
N3 C6 1.470(5)
C4 C5 1.352(5)
C6 C7 1.524(5)
C7 C8 1.520(6)
C8 C9 1.520(5)
N10 C11 1.327(5)
N10 C14 1.360(5)
C11 N12 1.335(5)
N12 C13 1.370(5)
N12 C15 1.469(5)
C13 C14 1.347(6)
C15 C16 1.503(5)
C16 C17 1.526(5)
C17 C18 1.513(6)
N19 C20 1.316(5)
N19 C23 1.382(5)
C20 N21 1.335(5)
N21 C22 1.373(6)
N21 C24 1.465(5)
C22 C23 1.354(6)
C24 C25 1.518(5)
C25 C26 1.520(5)
C26 C27 1.517(6)
N28 C29 1.324(5)
N28 C32 1.381(5)
C29 N30 1.350(5)
N30 C31 1.373(5)
N30 C33 1.475(5)
C31 C32 1.354(5)
C33 C34 1.529(6)
C34 C35 1.520(6)
C35 C36 1.519(6)
N37 C38 1.311(5)
N37 C41 1.366(5)
C38 N39 1.332(5)
N39 C40 1.363(5)
N39 C42 1.465(6)
N39 C42' 1.466(10)
C40 C41 1.357(6)
C42 C43 1.496(8)
C43 C44 1.484(7)
C44 C45 1.484(7)
C42' C43' 1.489(9)
C43' C44' 1.480(9)
C44' C45' 1.490(9)
N46 C47 1.315(5)
N46 C50 1.373(5)
C47 N48 1.347(5)
N48 C49 1.372(5)
N48 C51 1.468(5)
C49 C50 1.348(6)
C51 C52 1.532(6)
C52 C53 1.508(7)
C53 C54 1.506(8)
N55 C56 1.326(5)
N55 C59 1.370(5)
C56 N57 1.341(5)
N57 C58 1.378(5)
N57 C60 1.470(5)
C58 C59 1.355(5)
C60 C61 1.510(6)
C61 C62 1.527(6)
C62 C63 1.507(6)
N64 C65 1.312(5)
N64 C68 1.360(5)
C65 N66 1.346(5)
N66 C67 1.349(6)
N66 C69 1.473(6)
C67 C68 1.349(6)
C69 C70 1.482(8)
C70 C71 1.526(7)
C71 C72 1.505(10)
C73 F74 1.324(5)
C73 F76 1.326(5)
C73 F75 1.330(5)
C73 S77 1.827(5)
S77 O78 1.429(3)
S77 O79 1.431(3)
S77 N80 1.591(3)
C73' F76' 1.330(8)
C73' F75' 1.332(8)
C73' F74' 1.333(8)
C73' S77' 1.839(11)
S77' O78' 1.424(9)
S77' O79' 1.427(9)
S77' N80 1.534(7)
N80 S81 1.571(3)
S81 O82 1.425(3)
S81 O83 1.434(3)
S81 C84 1.831(4)
C84 F86 1.314(5)
C84 F87 1.331(5)
C84 F85 1.335(6)
C88 F91 1.305(6)
C88 F90 1.323(8)
C88 F89 1.336(7)
C88 S92 1.825(6)
S92 O93 1.421(3)
S92 O94 1.433(3)
S92 N95 1.558(4)
N95 S96 1.565(4)
S96 O98 1.423(3)
S96 O97 1.426(3)
S96 C99 1.834(5)
C99 F100 1.318(5)
C99 F101 1.324(5)
C99 F102 1.339(6)
C103 F106 1.332(6)
C103 F104 1.336(5)
C103 F105 1.339(5)
C103 S107 1.809(5)
S107 O109 1.419(3)
S107 O108 1.426(3)
S107 N110 1.571(4)
N110 S111 1.558(4)
S111 O112 1.427(3)
S111 O113 1.434(3)
S111 C114 1.825(5)
C114 F117 1.311(6)
C114 F115 1.318(7)
C114 F116 1.333(6)
C118 F119 1.314(5)
C118 F120 1.315(5)
C118 F121 1.331(5)
C118 S122 1.836(5)
S122 O124 1.415(3)
S122 O123 1.416(3)
S122 N125 1.603(3)
N125 S126 1.550(3)
S126 O127 1.428(3)
S126 O128 1.449(3)
S126 C129 1.820(4)
C129 F131 1.307(5)
C129 F130 1.310(5)
C129 F132 1.335(5)
